data_2208426
loop_
_publ_author_name
'Ibis, Cemil'
'Sayil, M. Cigdem'
'Ozkok, F.'

_publ_section_title
3,4,4-Trichloro-1-[4-(2-fluorophenyl)piperazinyl]-1-(<i>n</i>-hexadecylsulfanyl)-2-nitrobuta-1,3-diene
_journal_coeditor_code SG6063
_journal_issue 3
_journal_name_full 'Acta Crystallographica Section E'
_journal_page_first o1147
_journal_page_last o1148
_journal_paper_doi 10.1107/S1600536806005769
_journal_volume 62
_journal_year 2006
_chemical_formula_iupac 'C30 H45 Cl3 F N3 O2 S'
_chemical_formula_moiety 'C30 H45 Cl3 F N3 O2 S'
_chemical_formula_sum 'C30 H45 Cl3 F N3 O2 S'
_chemical_formula_weight 637.12
_chemical_melting_point 362
_chemical_name_systematic
;
3,4,4-Trichloro-1-[4-(2-fluorophenyl)piperazinyl]-1-(n-hexadecylsulfanyl)-
2-nitrobuta-1,3-diene
;
_space_group_IT_number 2
_symmetry_cell_setting triclinic
_symmetry_space_group_name_Hall '-P 1'
_symmetry_space_group_name_H-M 'P -1'
_cell_angle_alpha 83.958(7)
_cell_angle_beta 89.631(9)
_cell_angle_gamma 71.030(7)
_cell_formula_units_Z 2
_cell_length_a 7.0852(4)
_cell_length_b 8.3609(2)
_cell_length_c 30.031(2)
_cell_measurement_reflns_used 12683
_cell_measurement_temperature 293.5
_cell_measurement_theta_max 30.0
_cell_measurement_theta_min 2.7
_cell_volume 1672.30(17)
_computing_cell_refinement CrystalClear
_computing_data_collection 'CrystalClear (Rigaku/MSC, 2002)'
_computing_data_reduction 'CrystalStructure (Rigaku/MSC, 2003)'
_computing_molecular_graphics 'ORTEP-3 (Farrugia, 1997)'
_computing_publication_material CrystalStructure
_computing_structure_refinement 'CRYSTALS (Betteridge <i>et al.</i>, 2003)'
_computing_structure_solution 'SIR92 (Altomare <i>et al.</i>,  1994)'
_diffrn_detector_area_resol_mean 10.00
_diffrn_measured_fraction_theta_full 0.9710
_diffrn_measured_fraction_theta_max 0.9710
_diffrn_measurement_device_type 'Rigaku R-AXIS'
_diffrn_measurement_method \w
_diffrn_radiation_type 'Mo K\a'
_diffrn_radiation_wavelength 0.7107
_diffrn_reflns_av_R_equivalents 0.033
_diffrn_reflns_limit_h_max 10
_diffrn_reflns_limit_h_min -10
_diffrn_reflns_limit_k_max 11
_diffrn_reflns_limit_k_min -11
_diffrn_reflns_limit_l_max 42
_diffrn_reflns_limit_l_min -42
_diffrn_reflns_number 91368
_diffrn_reflns_theta_full 30.23
_diffrn_reflns_theta_max 30.23
_exptl_absorpt_coefficient_mu 0.372
_exptl_absorpt_correction_T_max 0.930
_exptl_absorpt_correction_T_min 0.867
_exptl_absorpt_correction_type multi-scan
_exptl_absorpt_process_details '(ABSCOR; Higashi, 1995)'
_exptl_crystal_colour orange
_exptl_crystal_density_diffrn 1.265
_exptl_crystal_density_method 'not measured'
_exptl_crystal_description block
_exptl_crystal_F_000 676.00
_exptl_crystal_size_max 0.40
_exptl_crystal_size_mid 0.40
_exptl_crystal_size_min 0.20
_refine_diff_density_max 0.85
_refine_diff_density_min -0.55
_refine_ls_extinction_method none
_refine_ls_goodness_of_fit_ref 1.046
_refine_ls_hydrogen_treatment constr
_refine_ls_number_parameters 361
_refine_ls_number_reflns 8220
_refine_ls_R_factor_gt 0.0570
_refine_ls_shift/su_max 0.0030
_refine_ls_structure_factor_coef F
_refine_ls_weighting_details
;
Chebychev polynomial with 3 parameters (Carruthers & Watkin, 1979):
8.9436, 3.9410 and 6.7084
;
_refine_ls_weighting_scheme calc
_refine_ls_wR_factor_ref 0.0690
_reflns_number_gt 8220
_reflns_number_total 9942
_reflns_threshold_expression F^2^>2\s(F^2^)
_cod_data_source_file sg6063.cif
_cod_data_source_block I
_cod_database_code 2208426
_cod_database_fobs_code 2208426

loop_
_symmetry_equiv_pos_as_xyz
x,y,z
-x,-y,-z

loop_
_atom_site_type_symbol
_atom_site_label
_atom_site_fract_x
_atom_site_fract_y
_atom_site_fract_z
_atom_site_U_iso_or_equiv
_atom_site_adp_type
_atom_site_calc_flag
_atom_site_occupancy
Cl Cl1 0.54277(7) -0.51314(5) 0.65833(2) 0.05987(13) Uani d 1.00
S S1 0.58008(6) -0.19154(6) 0.737960(10) 0.04691(10) Uani d 1.00
Cl Cl3 1.08908(7) -0.58541(6) 0.73053(2) 0.06052(12) Uani d 1.00
Cl Cl2 0.80640(8) -0.79586(6) 0.71412(2) 0.06720(10) Uani d 1.00
N N1 0.9748(2) -0.2942(2) 0.64558(5) 0.0438(3) Uani d 1.00
F F1 0.2902(2) 0.2068(3) 0.49561(5) 0.1052(5) Uani d 1.00
O O2 0.9688(2) -0.1469(2) 0.63298(6) 0.0617(4) Uani d 1.00
C C3 0.8314(2) -0.3235(2) 0.67536(5) 0.0378(3) Uani d 1.00
O O1 1.1087(2) -0.4197(2) 0.63441(5) 0.0589(4) Uani d 1.00
N N2 0.5505(2) -0.0758(2) 0.64982(4) 0.0366(3) Uani d 1.00
C C6 0.3740(2) -0.0477(2) 0.57814(5) 0.0422(3) Uani d 1.00
N N3 0.2551(2) 0.1274(2) 0.58482(4) 0.0426(3) Uani d 1.00
C C4 0.6533(2) -0.1924(2) 0.68204(5) 0.0360(3) Uani d 1.00
C C5 0.5769(2) -0.0985(2) 0.60203(5) 0.0414(3) Uani d 1.00
C C7 0.2213(2) 0.1410(2) 0.63235(5) 0.0426(3) Uani d 1.00
C C9 0.0817(2) 0.1949(2) 0.55640(6) 0.0470(4) Uani d 1.00
C C1 0.7586(2) -0.5909(2) 0.69031(6) 0.0449(4) Uani d 1.00
C C8 0.4208(2) 0.0960(2) 0.65698(5) 0.0432(4) Uani d 1.00
C C16 0.2538(3) -0.1556(3) 0.78671(6) 0.0645(6) Uani d 1.00
C C2 0.8748(2) -0.4968(2) 0.69621(5) 0.0405(3) Uani d 1.00
C C18 -0.0030(4) -0.1673(4) 0.84477(7) 0.0709(7) Uani d 1.00
C C14 -0.1127(3) 0.2295(3) 0.57142(7) 0.0597(5) Uani d 1.00
C C19 -0.1978(4) -0.1988(4) 0.85509(7) 0.0654(6) Uani d 1.00
C C10 0.1015(3) 0.2349(3) 0.51116(7) 0.0683(6) Uani d 1.00
C C17 0.0529(3) -0.1762(3) 0.79592(6) 0.0568(5) Uani d 1.00
C C25 -0.9529(4) -0.2772(4) 1.03160(8) 0.0750(7) Uani d 1.00
C C15 0.3147(3) -0.1693(3) 0.73860(6) 0.0563(5) Uani d 1.00
C C21 -0.4478(4) -0.2246(4) 0.91434(7) 0.0701(7) Uani d 1.00
C C12 -0.2493(4) 0.3313(3) 0.49716(9) 0.0796(7) Uani d 1.00
C C24 -0.7568(4) -0.2467(4) 1.02166(8) 0.0745(7) Uani d 1.00
C C20 -0.2522(4) -0.1942(4) 0.90409(7) 0.0728(7) Uani d 1.00
C C22 -0.5048(4) -0.2203(4) 0.96301(7) 0.0725(7) Uani d 1.00
C C26 -1.0100(4) -0.2729(4) 1.08017(8) 0.0772(8) Uani d 1.00
C C13 -0.2765(3) 0.2971(3) 0.54173(9) 0.0728(6) Uani d 1.00
C C27 -1.2051(4) -0.3064(5) 1.08943(9) 0.0826(9) Uani d 1.00
C C23 -0.7003(4) -0.2512(4) 0.97274(7) 0.0728(7) Uani d 1.00
C C11 -0.0582(4) 0.3009(4) 0.48131(8) 0.0873(8) Uani d 1.00
C C28 -1.2712(4) -0.3005(5) 1.13693(9) 0.0847(9) Uani d 1.00
C C29 -1.4666(5) -0.3365(6) 1.14418(11) 0.1046(12) Uani d 1.00
C C30 -1.5393(6) -0.3279(7) 1.19094(13) 0.1220(10) Uani d 1.00
H H(1) 0.6495 -0.0292 0.58875 0.0483 Uiso d 1.00
H H(2) 0.6488 -0.2146 0.59935 0.0481 Uiso d 1.00
H H(3) 0.3049 -0.1222 0.58994 0.0487 Uiso d 1.00
H H(4) 0.3921 -0.0566 0.54702 0.0487 Uiso d 1.00
H H(5) 0.1450 0.2555 0.63577 0.0490 Uiso d 1.00
H H(6) 0.1505 0.0677 0.64400 0.0488 Uiso d 1.00
H H(7) 0.3983 0.1000 0.68812 0.0515 Uiso d 1.00
H H(8) 0.4861 0.1754 0.64678 0.0518 Uiso d 1.00
H H(9) -0.0387 0.3278 0.45046 0.0922 Uiso d 1.00
H H(10) -0.3622 0.3728 0.47717 0.0868 Uiso d 1.00
H H(11) -0.4074 0.3217 0.55296 0.0811 Uiso d 1.00
H H(12) -0.1329 0.2020 0.60219 0.0675 Uiso d 1.00
H H(13) 0.2387 -0.0711 0.71977 0.0671 Uiso d 1.00
H H(14) 0.2953 -0.2673 0.72879 0.0671 Uiso d 1.00
H H(15) 0.2475 -0.0457 0.79363 0.0806 Uiso d 1.00
H H(16) 0.3528 -0.2396 0.80541 0.0809 Uiso d 1.00
H H(17) -0.0473 -0.0904 0.77795 0.0690 Uiso d 1.00
H H(18) 0.0574 -0.2850 0.78841 0.0688 Uiso d 1.00
H H(19) -0.0145 -0.0566 0.85193 0.0900 Uiso d 1.00
H H(20) 0.1004 -0.2493 0.86286 0.0898 Uiso d 1.00
H H(21) -0.3010 -0.1157 0.83721 0.0812 Uiso d 1.00
H H(22) -0.1864 -0.3088 0.84733 0.0811 Uiso d 1.00
H H(23) -0.1485 -0.2768 0.92198 0.093 Uiso d 1.00
H H(24) -0.2644 -0.0840 0.91179 0.093 Uiso d 1.00
H H(25) -0.5524 -0.1396 0.89727 0.0882 Uiso d 1.00
H H(26) -0.4374 -0.3332 0.90569 0.0881 Uiso d 1.00
H H(27) -0.4026 -0.3074 0.98015 0.092 Uiso d 1.00
H H(28) -0.5124 -0.1129 0.97200 0.0920 Uiso d 1.00
H H(29) -0.6908 -0.3607 0.96492 0.0911 Uiso d 1.00
H H(30) -0.8015 -0.1670 0.95462 0.0911 Uiso d 1.00
H H(31) -0.7722 -0.1356 1.02910 0.093 Uiso d 1.00
H H(32) -0.6527 -0.3275 1.03986 0.093 Uiso d 1.00
H H(33) -1.0565 -0.1974 1.01307 0.094 Uiso d 1.00
H H(34) -0.9368 -0.3889 1.02455 0.094 Uiso d 1.00
H H(35) -0.9063 -0.3519 1.09884 0.096 Uiso d 1.00
H H(36) -1.0279 -0.1609 1.08727 0.096 Uiso d 1.00
H H(37) -1.3080 -0.2269 1.07066 0.102 Uiso d 1.00
H H(38) -1.1865 -0.4180 1.08199 0.102 Uiso d 1.00
H H(39) -1.1699 -0.3806 1.15595 0.102 Uiso d 1.00
H H(40) -1.2903 -0.1892 1.14468 0.102 Uiso d 1.00
H H(41) -1.5674 -0.2540 1.12556 0.128 Uiso d 1.00
H H(42) -1.4471 -0.4461 1.13515 0.128 Uiso d 1.00
H H(43) -1.5592 -0.2188 1.20039 0.144 Uiso d 1.00
H H(44) -1.6612 -0.3524 1.19261 0.144 Uiso d 1.00
H H(45) -1.4407 -0.4114 1.20984 0.144 Uiso d 1.00

loop_
_atom_site_aniso_label
_atom_site_aniso_U_11
_atom_site_aniso_U_22
_atom_site_aniso_U_33
_atom_site_aniso_U_12
_atom_site_aniso_U_13
_atom_site_aniso_U_23
Cl1 0.0434(2) 0.0454(2) 0.0929(4) -0.0168(2) -0.0131(2) -0.0080(2)
S1 0.0411(2) 0.0588(2) 0.0376(2) -0.0110(2) 0.00117(13) -0.0082(2)
Cl3 0.0516(2) 0.0589(2) 0.0624(3) -0.0080(2) -0.0189(2) 0.0008(2)
Cl2 0.0686(3) 0.0427(2) 0.0868(4) -0.0178(2) 0.0062(3) 0.0075(2)
N1 0.0296(5) 0.0491(7) 0.0514(7) -0.0126(5) 0.0017(5) -0.0004(5)
F1 0.0677(8) 0.157(2) 0.0543(7) 0.0058(9) 0.0197(6) 0.0146(9)
O2 0.0441(6) 0.0572(7) 0.0872(10) -0.0256(6) 0.0080(6) 0.0056(7)
C3 0.0309(6) 0.0388(6) 0.0443(7) -0.0122(5) 0.0011(5) -0.0042(5)
O1 0.0381(6) 0.0637(8) 0.0641(8) -0.0033(5) 0.0118(5) -0.0031(6)
N2 0.0327(5) 0.0351(5) 0.0421(6) -0.0104(4) 0.0023(4) -0.0072(4)
C6 0.0361(7) 0.0445(7) 0.0415(7) -0.0054(5) 0.0030(5) -0.0103(5)
N3 0.0380(6) 0.0408(6) 0.0423(6) -0.0040(5) 0.0013(5) -0.0041(5)
C4 0.0327(6) 0.0362(6) 0.0411(6) -0.0130(5) 0.0018(5) -0.0076(5)
C5 0.0355(7) 0.0440(7) 0.0407(7) -0.0074(5) 0.0057(5) -0.0051(5)
C7 0.0414(7) 0.0360(6) 0.0448(7) -0.0035(5) 0.0027(6) -0.0086(5)
C9 0.0415(8) 0.0431(7) 0.0485(8) -0.0035(6) -0.0011(6) -0.0042(6)
C1 0.0399(7) 0.0382(7) 0.0541(8) -0.0103(6) 0.0030(6) -0.0026(6)
C8 0.0472(8) 0.0329(6) 0.0489(8) -0.0105(5) -0.0008(6) -0.0098(5)
C16 0.0621(11) 0.094(2) 0.0450(9) -0.0344(11) 0.0140(8) -0.0146(9)
C2 0.0340(6) 0.0394(6) 0.0446(7) -0.0076(5) -0.0003(5) -0.0032(5)
C18 0.0703(13) 0.106(2) 0.0486(10) -0.0425(13) 0.0140(9) -0.0158(10)
C14 0.0438(9) 0.0627(11) 0.0617(10) -0.0056(8) 0.0009(7) 0.0033(8)
C19 0.0647(12) 0.094(2) 0.0446(9) -0.0340(11) 0.0120(8) -0.0104(9)
C10 0.0538(10) 0.0830(10) 0.0484(9) 0.0040(10) 0.0039(8) -0.0053(9)
C17 0.0539(10) 0.0732(12) 0.0445(8) -0.0226(9) 0.0089(7) -0.0056(8)
C25 0.0710(10) 0.108(2) 0.0556(11) -0.0410(10) 0.0165(10) -0.0147(12)
C15 0.0432(8) 0.0828(13) 0.0414(8) -0.0191(8) 0.0071(6) -0.0052(8)
C21 0.0699(13) 0.105(2) 0.0456(9) -0.0410(13) 0.0145(9) -0.0128(10)
C12 0.0640(13) 0.0740(10) 0.079(2) 0.0091(11) -0.0261(11) -0.0111(11)
C24 0.0730(10) 0.106(2) 0.0536(11) -0.0410(10) 0.0159(10) -0.0133(11)
C20 0.0720(10) 0.113(2) 0.0462(9) -0.0480(10) 0.0130(9) -0.0138(11)
C22 0.0740(10) 0.108(2) 0.0480(10) -0.0454(13) 0.0131(9) -0.0115(10)
C26 0.0740(10) 0.108(2) 0.0574(12) -0.0400(10) 0.0162(10) -0.0120(12)
C13 0.0447(10) 0.0723(13) 0.086(2) -0.0007(9) -0.0082(10) 0.0026(11)
C27 0.074(2) 0.119(2) 0.0620(13) -0.041(2) 0.0172(11) -0.0115(13)
C23 0.0720(10) 0.105(2) 0.0505(10) -0.0407(13) 0.0151(9) -0.0125(11)
C11 0.083(2) 0.102(2) 0.0463(10) 0.0120(10) -0.0098(10) -0.0031(11)
C28 0.080(2) 0.111(2) 0.0634(13) -0.034(2) 0.0188(12) -0.0060(13)
C29 0.089(2) 0.156(4) 0.074(2) -0.049(2) 0.021(2) -0.010(2)
C30 0.102(3) 0.168(4) 0.090(2) -0.043(3) 0.037(2) 0.001(2)

loop_
_atom_type_symbol
_atom_type_description
_atom_type_scat_dispersion_real
_atom_type_scat_dispersion_imag
_atom_type_scat_source
C C 0.003 0.002
;
International Tables for Crystallography
(1992, Vol. C, Tables 4.2.6.8 and 6.1.1.4)
;
H H 0.000 0.000
;
International Tables for Crystallography
(1992, Vol. C, Table 6.1.1.4)
;
N N 0.006 0.003
;
International Tables for Crystallography
(1992, Vol. C, Tables 4.2.6.8 and 6.1.1.4)
;
O O 0.011 0.006
;
International Tables for Crystallography
(1992, Vol. C, Tables 4.2.6.8 and 6.1.1.4)
;
S S 0.125 0.123
;
International Tables for Crystallography
(1992, Vol. C, Tables 4.2.6.8 and 6.1.1.4)
;
Cl Cl 0.148 0.159
;
International Tables for Crystallography
(1992, Vol. C, Tables 4.2.6.8 and 6.1.1.4)
;
F F 0.017 0.010
;
International Tables for Crystallography
(1992, Vol. C, Tables 4.2.6.8 and 6.1.1.4)
;

loop_
_geom_angle_atom_site_label_1
_geom_angle_atom_site_label_2
_geom_angle_atom_site_label_3
_geom_angle
_geom_angle_publ_flag
C4 S1 C15 107.89(8) yes
O2 N1 C3 120.00(10) yes
O2 N1 O1 122.1(2) yes
C3 N1 O1 117.90(10) yes
C4 C3 C2 122.90(10) yes
C4 C3 N1 120.90(10) yes
C2 C3 N1 116.10(10) yes
C4 N2 C5 122.50(10) yes
C4 N2 C8 124.70(10) yes
C5 N2 C8 112.40(10) yes
N3 C6 C5 110.70(10) yes
N3 C6 H(3) 109.5 no
N3 C6 H(4) 109.5 no
C5 C6 H(3) 109.5 no
C5 C6 H(4) 109.5 no
H(3) C6 H(4) 109.5 no
C7 N3 C9 115.30(10) yes
C7 N3 C6 109.80(10) yes
C9 N3 C6 113.60(10) yes
S1 C4 C3 113.70(10) yes
S1 C4 N2 122.10(10) yes
C3 C4 N2 124.20(10) yes
H(1) C5 H(2) 109.5 no
H(1) C5 N2 110.0(2) no
H(1) C5 C6 108.9(2) no
H(2) C5 N2 108.7(2) no
H(2) C5 C6 110.0(2) no
N2 C5 C6 109.80(10) yes
C8 C7 H(5) 109.5 no
C8 C7 H(6) 110.5 no
C8 C7 N3 109.10(10) yes
H(5) C7 H(6) 109.5 no
H(5) C7 N3 108.1(2) no
H(6) C7 N3 110.6(2) no
C14 C9 C10 116.5(2) yes
C14 C9 N3 124.0(2) yes
C10 C9 N3 119.5(2) yes
C2 C1 Cl1 122.00(10) yes
C2 C1 Cl2 124.20(10) yes
Cl1 C1 Cl2 113.80(10) yes
H(7) C8 H(8) 109.5 no
H(7) C8 N2 108.70(10) no
H(7) C8 C7 108.7(2) no
H(8) C8 N2 108.9(2) no
H(8) C8 C7 109.8(2) no
N2 C8 C7 111.30(10) yes
C17 C16 C15 114.0(2) yes
C17 C16 H(15) 107.8 no
C17 C16 H(16) 109.2 no
C15 C16 H(15) 107.7 no
C15 C16 H(16) 108.6 no
H(15) C16 H(16) 109.5 no
Cl3 C2 C3 118.20(10) yes
Cl3 C2 C1 118.70(10) yes
C3 C2 C1 123.00(10) yes
C19 C18 C17 113.9(2) yes
C19 C18 H(19) 108.3 no
C19 C18 H(20) 108.6 no
C17 C18 H(19) 107.7 no
C17 C18 H(20) 108.8 no
H(19) C18 H(20) 109.5 no
C13 C14 H(12) 119.7 no
C13 C14 C9 121.0(2) yes
H(12) C14 C9 119.2 no
C20 C19 H(21) 109.3 no
C20 C19 H(22) 107.5 no
C20 C19 C18 114.2(2) yes
H(21) C19 H(22) 109.5 no
H(21) C19 C18 108.3 no
H(22) C19 C18 108.0 no
C11 C10 F1 118.8(2) yes
C11 C10 C9 123.3(2) yes
F1 C10 C9 117.9(2) yes
H(17) C17 H(18) 109.5 no
H(17) C17 C16 109.5 no
H(17) C17 C18 108.8 no
H(18) C17 C16 108.2 no
H(18) C17 C18 107.5 no
C16 C17 C18 113.3(2) yes
C24 C25 C26 114.6(2) yes
C24 C25 H(33) 109.6 no
C24 C25 H(34) 106.4 no
C26 C25 H(33) 110.0 no
C26 C25 H(34) 106.4 no
H(33) C25 H(34) 109.5 no
H(13) C15 H(14) 109.5 no
H(13) C15 S1 110.8 no
H(13) C15 C16 110.9 no
H(14) C15 S1 109.8 no
H(14) C15 C16 109.5 no
S1 C15 C16 106.30(10) yes
C20 C21 C22 114.9(2) yes
C20 C21 H(25) 109.0 no
C20 C21 H(26) 107.5 no
C22 C21 H(25) 107.2 no
C22 C21 H(26) 108.7 no
H(25) C21 H(26) 109.5 no
C13 C12 C11 120.0(2) yes
C13 C12 H(10) 119.3 no
C11 C12 H(10) 120.7 no
C23 C24 H(31) 107.2 no
C23 C24 H(32) 109.5 no
C23 C24 C25 114.3(2) yes
H(31) C24 H(32) 109.5 no
H(31) C24 C25 106.5 no
H(32) C24 C25 109.7 no
H(23) C20 H(24) 109.5 no
H(23) C20 C19 109.3 no
H(23) C20 C21 108.9 no
H(24) C20 C19 107.5 no
H(24) C20 C21 107.4 no
C19 C20 C21 114.1(2) yes
C23 C22 H(27) 107.7 no
C23 C22 H(28) 108.8 no
C23 C22 C21 114.3(2) yes
H(27) C22 H(28) 109.5 no
H(27) C22 C21 107.5 no
H(28) C22 C21 109.0 no
C27 C26 H(35) 109.6 no
C27 C26 H(36) 106.9 no
C27 C26 C25 113.7(3) yes
H(35) C26 H(36) 109.5 no
H(35) C26 C25 110.3 no
H(36) C26 C25 106.7 no
H(11) C13 C14 119.3 no
H(11) C13 C12 120.3 no
C14 C13 C12 120.4(2) yes
C28 C27 H(37) 108.5 no
C28 C27 H(38) 107.2 no
C28 C27 C26 116.0(3) yes
H(37) C27 H(38) 109.5 no
H(37) C27 C26 109.2 no
H(38) C27 C26 106.4 no
H(29) C23 H(30) 109.5 no
H(29) C23 C24 107.2 no
H(29) C23 C22 108.8 no
H(30) C23 C24 109.6 no
H(30) C23 C22 107.6 no
C24 C23 C22 114.1(2) yes
H(9) C11 C10 120.9 no
H(9) C11 C12 120.3 no
C10 C11 C12 118.8(2) yes
C29 C28 H(39) 109.2 no
C29 C28 H(40) 107.6 no
C29 C28 C27 113.6(3) yes
H(39) C28 H(40) 109.5 no
H(39) C28 C27 109.1 no
H(40) C28 C27 107.8 no
C30 C29 H(41) 106.6 no
C30 C29 H(42) 110.5 no
C30 C29 C28 115.0(3) yes
H(41) C29 H(42) 109.5 no
H(41) C29 C28 108.4 no
H(42) C29 C28 106.7 no
H(43) C30 H(44) 109.5 no
H(43) C30 H(45) 109.5 no
H(43) C30 C29 111.3 no
H(44) C30 H(45) 109.5 no
H(44) C30 C29 109.6 no
H(45) C30 C29 107.4 no

loop_
_geom_bond_atom_site_label_1
_geom_bond_atom_site_label_2
_geom_bond_distance
_geom_bond_publ_flag
Cl1 C1 1.710(2) yes
S1 C4 1.754(2) yes
S1 C15 1.828(2) yes
Cl3 C2 1.7450(10) yes
Cl2 C1 1.712(2) yes
N1 O2 1.237(2) yes
N1 C3 1.413(2) yes
N1 O1 1.240(2) yes
F1 C10 1.368(3) yes
C3 C4 1.406(2) yes
C3 C2 1.452(2) yes
N2 C4 1.329(2) yes
N2 C5 1.470(2) yes
N2 C8 1.469(2) yes
C6 N3 1.467(2) yes
C6 C5 1.521(2) yes
C6 H(3) 0.95 no
C6 H(4) 0.95 no
N3 C7 1.456(2) yes
N3 C9 1.420(2) yes
C5 H(1) 0.95 no
C5 H(2) 0.95 no
C7 C8 1.515(2) yes
C7 H(5) 0.95 no
C7 H(6) 0.95 no
C9 C14 1.394(3) yes
C9 C10 1.382(3) yes
C1 C2 1.334(3) yes
C8 H(7) 0.95 no
C8 H(8) 0.95 no
C16 C17 1.509(3) yes
C16 C15 1.510(3) yes
C16 H(15) 0.95 no
C16 H(16) 0.95 no
C18 C19 1.511(4) yes
C18 C17 1.520(3) yes
C18 H(19) 0.95 no
C18 H(20) 0.95 no
C14 C13 1.394(3) yes
C14 H(12) 0.95 no
C19 C20 1.520(3) yes
C19 H(21) 0.95 no
C19 H(22) 0.95 no
C10 C11 1.375(3) yes
C17 H(17) 0.95 no
C17 H(18) 0.95 no
C25 C24 1.514(4) yes
C25 C26 1.512(3) yes
C25 H(33) 0.95 no
C25 H(34) 0.95 no
C15 H(13) 0.95 no
C15 H(14) 0.95 no
C21 C20 1.513(4) yes
C21 C22 1.515(3) yes
C21 H(25) 0.95 no
C21 H(26) 0.95 no
C12 C13 1.365(4) yes
C12 C11 1.385(4) yes
C12 H(10) 0.95 no
C24 C23 1.521(3) yes
C24 H(31) 0.95 no
C24 H(32) 0.95 no
C20 H(23) 0.95 no
C20 H(24) 0.95 no
C22 C23 1.511(4) yes
C22 H(27) 0.95 no
C22 H(28) 0.95 no
C26 C27 1.515(5) yes
C26 H(35) 0.95 no
C26 H(36) 0.95 no
C13 H(11) 0.95 no
C27 C28 1.499(4) yes
C27 H(37) 0.95 no
C27 H(38) 0.95 no
C23 H(29) 0.95 no
C23 H(30) 0.95 no
C11 H(9) 0.95 no
C28 C29 1.518(6) yes
C28 H(39) 0.95 no
C28 H(40) 0.95 no
C29 C30 1.494(5) yes
C29 H(41) 0.950 no
C29 H(42) 0.95 no
C30 H(43) 0.95 no
C30 H(44) 0.95 no
C30 H(45) 0.95 no

loop_
_geom_contact_atom_site_label_1
_geom_contact_atom_site_label_2
_geom_contact_distance
_geom_contact_site_symmetry_2
_geom_contact_publ_flag
Cl1 Cl2 2.8670(6) . yes
Cl1 C3 3.041(2) . yes
Cl1 O1 2.9890(10) 1_455 yes
Cl1 C4 3.176(2) . yes
Cl1 C2 2.669(2) . yes
Cl1 H(2) 3.194(2) . no
Cl1 H(3) 3.5760(10) . no
Cl1 H(8) 2.817(2) 1_545 no
Cl1 H(11) 3.554(3) 1_645 no
Cl1 H(12) 3.322(2) 1_645 no
Cl1 H(14) 3.209(2) . no
S1 C3 2.6530(10) . yes
S1 N2 2.7060(10) . yes
S1 C8 3.1640(10) . yes
S1 C16 2.679(2) . yes
S1 C2 3.1020(10) . yes
S1 C15 1.828(2) . yes
S1 H(7) 2.6560(10) . no
S1 H(13) 2.341(2) . no
S1 H(14) 2.329(2) . no
S1 H(15) 2.889(2) . no
S1 H(16) 2.658(2) . no
S1 H(17) 3.291(2) 1_655 no
S1 H(18) 3.528(2) 1_655 no
S1 H(21) 3.283(2) 1_655 no
S1 H(22) 3.581(2) 1_655 no
Cl3 Cl2 3.1363(9) . yes
Cl3 N1 3.2450(10) . yes
Cl3 C3 2.7480(10) . yes
Cl3 O1 3.090(2) . yes
Cl3 C1 2.657(2) . yes
Cl3 H(5) 3.235(2) 1_645 no
Cl3 H(7) 3.2040(10) 1_645 no
Cl3 H(14) 3.421(3) 1_655 no
Cl3 H(18) 3.151(2) 1_655 no
Cl2 Cl1 2.8670(6) . yes
Cl2 Cl3 3.1363(9) . yes
Cl2 C2 2.697(2) . yes
Cl2 H(5) 3.444(2) 1_645 no
Cl2 H(6) 3.211(2) 1_645 no
Cl2 H(7) 3.397(2) 1_545 no
Cl2 H(8) 3.133(2) 1_545 no
Cl2 H(12) 3.387(2) 1_645 no
Cl2 H(13) 3.170(2) 1_645 no
Cl2 H(17) 2.861(2) 1_645 no
N1 Cl3 3.2450(10) . yes
N1 N2 2.977(2) . yes
N1 C4 2.452(2) . yes
N1 C5 2.989(2) . yes
N1 C1 3.470(2) . yes
N1 C2 2.430(2) . yes
N1 H(1) 3.011(2) . no
N1 H(2) 2.560(2) . no
N1 H(3) 3.459(2) 1_655 no
N1 H(14) 3.461(3) 1_655 no
F1 C6 3.018(2) . yes
F1 N3 2.721(2) . yes
F1 C9 2.355(2) . yes
F1 C11 2.361(3) . yes
F1 H(4) 2.453(2) . no
F1 H(9) 2.552(3) . no
F1 H(10) 3.216(4) 1_655 no
F1 H(11) 3.196(3) 1_655 no
O2 C3 2.296(2) . yes
O2 O1 2.167(2) . yes
O2 N2 2.879(2) . yes
O2 C6 3.583(2) 1_655 yes
O2 C4 2.776(2) . yes
O2 C5 2.822(2) . yes
O2 C7 3.434(3) 1_655 yes
O2 C2 3.562(2) . yes
O2 C14 3.357(3) 1_655 yes
O2 H(1) 2.483(2) . no
O2 H(2) 2.732(2) . no
O2 H(3) 2.758(2) 1_655 no
O2 H(6) 2.573(3) 1_655 no
O2 H(12) 2.821(3) 1_655 no
O2 H(13) 3.472(3) 1_655 no
O2 H(14) 3.550(2) 1_655 no
C3 Cl1 3.041(2) . yes
C3 S1 2.6530(10) . yes
C3 Cl3 2.7480(10) . yes
C3 O2 2.296(2) . yes
C3 O1 2.274(2) . yes
C3 N2 2.418(2) . yes
C3 C5 2.935(2) . yes
C3 C1 2.449(2) . yes
C3 H(1) 3.334(2) . no
C3 H(2) 2.559(2) . no
O1 Cl1 2.9890(10) 1_655 yes
O1 Cl3 3.090(2) . yes
O1 O2 2.167(2) . yes
O1 C3 2.274(2) . yes
O1 C4 3.549(2) . yes
O1 C7 3.503(2) 1_645 yes
O1 C1 3.573(2) . yes
O1 C2 2.648(2) . yes
O1 H(2) 3.271(2) . no
O1 H(3) 3.380(2) 1_655 no
O1 H(5) 2.639(2) 1_645 no
O1 H(8) 3.551(2) 1_645 no
N2 S1 2.7060(10) . yes
N2 N1 2.977(2) . yes
N2 O2 2.879(2) . yes
N2 C3 2.418(2) . yes
N2 C6 2.448(2) . yes
N2 N3 2.850(2) . yes
N2 C7 2.463(2) . yes
N2 C15 3.296(2) . yes
N2 H(1) 2.005(2) . no
N2 H(2) 1.990(2) . no
N2 H(3) 2.653(2) . no
N2 H(4) 3.262(2) . no
N2 H(5) 3.271(2) . no
N2 H(6) 2.693(2) . no
N2 H(7) 1.989(2) . no
N2 H(8) 1.991(2) . no
N2 H(13) 3.033(2) . no
N2 H(14) 3.534(3) . no
C6 F1 3.018(2) . yes
C6 O2 3.583(2) 1_455 yes
C6 N2 2.448(2) . yes
C6 C4 3.584(2) . yes
C6 C7 2.391(2) . yes
C6 C9 2.416(2) . yes
C6 C8 2.834(2) . yes
C6 C14 3.466(2) . yes
C6 C10 3.072(2) . yes
C6 H(1) 2.038(2) . no
C6 H(2) 2.051(2) . no
C6 H(5) 3.204(2) . no
C6 H(6) 2.592(2) . no
C6 H(8) 3.186(2) . no
N3 F1 2.721(2) . yes
N3 N2 2.850(2) . yes
N3 C5 2.459(2) . yes
N3 C8 2.420(2) . yes
N3 C14 2.485(2) . yes
N3 C10 2.421(2) . yes
N3 H(1) 2.671(2) . no
N3 H(2) 3.274(2) . no
N3 H(3) 1.990(2) . no
N3 H(4) 1.995(2) . no
N3 H(5) 1.970(2) . no
N3 H(6) 1.998(2) . no
N3 H(7) 3.232(2) . no
N3 H(8) 2.631(2) . no
N3 H(11) 3.383(3) 1_655 no
N3 H(12) 2.674(2) . no
C4 Cl1 3.176(2) . yes
C4 N1 2.452(2) . yes
C4 O2 2.776(2) . yes
C4 O1 3.549(2) . yes
C4 C6 3.584(2) . yes
C4 C5 2.455(2) . yes
C4 C1 3.151(2) . yes
C4 C8 2.479(2) . yes
C4 C2 2.511(2) . yes
C4 C15 2.897(2) . yes
C4 H(1) 2.981(2) . no
C4 H(2) 2.511(2) . no
C4 H(3) 3.591(2) . no
C4 H(7) 2.548(2) . no
C4 H(8) 2.990(2) . no
C4 H(13) 3.034(2) . no
C4 H(14) 3.098(3) . no
C5 N1 2.989(2) . yes
C5 O2 2.822(2) . yes
C5 C3 2.935(2) . yes
C5 N3 2.459(2) . yes
C5 C4 2.455(2) . yes
C5 C7 2.874(2) . yes
C5 C8 2.442(2) . yes
C5 H(3) 2.039(2) . no
C5 H(4) 2.043(2) . no
C5 H(6) 3.200(2) . no
C5 H(7) 3.246(2) . no
C5 H(8) 2.673(2) . no
C7 O2 3.434(3) 1_455 yes
C7 O1 3.503(2) 1_465 yes
C7 N2 2.463(2) . yes
C7 C6 2.391(2) . yes
C7 C5 2.874(2) . yes
C7 C9 2.430(2) . yes
C7 C14 2.851(3) . yes
C7 H(1) 3.237(2) . no
C7 H(3) 2.559(2) . no
C7 H(4) 3.211(2) . no
C7 H(7) 2.030(2) . no
C7 H(8) 2.043(3) . no
C7 H(12) 2.545(3) . no
C7 H(13) 2.989(2) . no
C9 F1 2.355(2) . yes
C9 C6 2.416(2) . yes
C9 C7 2.430(2) . yes
C9 C12 2.802(3) . yes
C9 C13 2.427(3) . yes
C9 C11 2.427(3) . yes
C9 H(3) 2.698(2) . no
C9 H(4) 2.539(2) . no
C9 H(5) 2.560(2) . no
C9 H(6) 2.717(2) . no
C9 H(9) 3.280(3) . no
C9 H(11) 3.277(3) . no
C9 H(12) 2.034(3) . no
C1 Cl3 2.657(2) . yes
C1 N1 3.470(2) . yes
C1 C3 2.449(2) . yes
C1 O1 3.573(2) . yes
C1 C4 3.151(2) . yes
C1 H(5) 3.150(2) 1_645 no
C1 H(8) 3.505(3) 1_545 no
C1 H(12) 3.266(3) 1_645 no
C8 S1 3.1640(10) . yes
C8 C6 2.834(2) . yes
C8 N3 2.420(2) . yes
C8 C4 2.479(2) . yes
C8 C5 2.442(2) . yes
C8 C15 3.378(3) . yes
C8 H(1) 2.688(2) . no
C8 H(2) 3.245(2) . no
C8 H(3) 3.135(2) . no
C8 H(5) 2.036(2) . no
C8 H(6) 2.049(3) . no
C8 H(13) 2.786(3) . no
C16 S1 2.679(2) . yes
C16 C18 2.530(3) . yes
C16 H(13) 2.051(3) . no
C16 H(14) 2.035(3) . no
C16 H(17) 2.034(3) . no
C16 H(18) 2.019(4) . no
C16 H(19) 2.721(3) . no
C16 H(20) 2.678(3) . no
C2 Cl1 2.669(2) . yes
C2 S1 3.1020(10) . yes
C2 Cl2 2.697(2) . yes
C2 N1 2.430(2) . yes
C2 O2 3.562(2) . yes
C2 O1 2.648(2) . yes
C2 C4 2.511(2) . yes
C2 H(2) 3.571(2) . no
C2 H(5) 3.069(2) 1_645 no
C18 C16 2.530(3) . yes
C18 C20 2.544(4) . yes
C18 H(15) 2.712(4) . no
C18 H(16) 2.691(3) . no
C18 H(17) 2.036(3) . no
C18 H(18) 2.021(3) . no
C18 H(21) 2.022(4) . no
C18 H(22) 2.018(5) . no
C18 H(23) 2.723(3) . no
C18 H(24) 2.715(3) . no
C14 O2 3.357(3) 1_455 yes
C14 C6 3.466(2) . yes
C14 N3 2.485(2) . yes
C14 C7 2.851(3) . yes
C14 C10 2.361(3) . yes
C14 C12 2.393(3) . yes
C14 C11 2.761(3) . yes
C14 H(1) 3.148(3) 1_455 no
C14 H(3) 3.425(2) . no
C14 H(5) 2.740(3) . no
C14 H(6) 2.802(2) . no
C14 H(10) 3.248(3) . no
C14 H(11) 2.035(3) . no
C19 C17 2.540(3) . yes
C19 C21 2.545(3) . yes
C19 H(17) 2.735(3) . no
C19 H(18) 2.685(3) . no
C19 H(19) 2.022(5) . no
C19 H(20) 2.025(4) . no
C19 H(23) 2.041(3) . no
C19 H(24) 2.021(3) . no
C19 H(25) 2.728(3) . no
C19 H(26) 2.702(4) . no
C10 C6 3.072(2) . yes
C10 N3 2.421(2) . yes
C10 C14 2.361(3) . yes
C10 C12 2.376(3) . yes
C10 C13 2.730(3) . yes
C10 H(3) 3.514(3) . no
C10 H(4) 2.748(2) . no
C10 H(9) 2.034(3) . no
C10 H(10) 3.240(3) . no
C10 H(12) 3.223(3) . no
C17 C19 2.540(3) . yes
C17 C15 2.533(3) . yes
C17 H(13) 2.833(3) . no
C17 H(14) 2.650(3) . no
C17 H(15) 2.014(4) . no
C17 H(16) 2.030(3) . no
C17 H(19) 2.023(3) . no
C17 H(20) 2.036(3) . no
C17 H(21) 2.711(3) . no
C17 H(22) 2.705(4) . no
C25 C27 2.535(4) . yes
C25 C23 2.550(4) . yes
C25 H(23) 3.580(3) 1_455 no
C25 H(29) 2.711(3) . no
C25 H(30) 2.740(4) . no
C25 H(31) 2.002(5) . no
C25 H(32) 2.041(4) . no
C25 H(35) 2.046(3) . no
C25 H(36) 2.004(4) . no
C25 H(37) 2.695(4) . no
C25 H(38) 2.698(5) . no
C15 S1 1.828(2) . yes
C15 N2 3.296(2) . yes
C15 C4 2.897(2) . yes
C15 C8 3.378(3) . yes
C15 C17 2.533(3) . yes
C15 H(6) 3.273(2) . no
C15 H(7) 2.802(3) . no
C15 H(15) 2.014(3) . no
C15 H(16) 2.025(3) . no
C15 H(17) 2.727(3) . no
C15 H(18) 2.702(3) . no
C21 C19 2.545(3) . yes
C21 C23 2.542(4) . yes
C21 H(21) 2.724(3) . no
C21 H(22) 2.716(3) . no
C21 H(23) 2.031(4) . no
C21 H(24) 2.013(5) . no
C21 H(27) 2.016(3) . no
C21 H(28) 2.033(3) . no
C21 H(29) 2.728(4) . no
C21 H(30) 2.697(4) . no
C12 C9 2.802(3) . yes
C12 C14 2.393(3) . yes
C12 C10 2.376(3) . yes
C12 H(9) 2.037(4) . no
C12 H(11) 2.019(4) . no
C12 H(12) 3.246(3) . no
C24 C22 2.544(4) . yes
C24 C26 2.547(4) . yes
C24 H(27) 2.716(4) . no
C24 H(28) 2.711(4) . no
C24 H(29) 2.018(4) . no
C24 H(30) 2.046(3) . no
C24 H(33) 2.040(4) . no
C24 H(34) 2.002(5) . no
C24 H(35) 2.723(4) . no
C24 H(36) 2.727(4) . no
C24 H(37) 3.572(4) 1_655 no
C24 H(41) 3.392(4) 1_655 no
C20 C18 2.544(4) . yes
C20 C22 2.552(4) . yes
C20 H(19) 2.731(4) . no
C20 H(20) 2.705(4) . no
C20 H(21) 2.042(3) . no
C20 H(22) 2.021(3) . no
C20 H(25) 2.032(4) . no
C20 H(26) 2.013(5) . no
C20 H(27) 2.724(4) . no
C20 H(28) 2.729(3) . no
C20 H(33) 3.557(3) 1_655 no
C22 C24 2.544(4) . yes
C22 C20 2.552(4) . yes
C22 H(23) 2.724(4) . no
C22 H(24) 2.725(4) . no
C22 H(25) 2.012(3) . no
C22 H(26) 2.030(3) . no
C22 H(29) 2.027(5) . no
C22 H(30) 2.014(4) . no
C22 H(31) 2.721(3) . no
C22 H(32) 2.715(4) . no
C22 H(33) 3.592(4) 1_655 no
C22 H(37) 3.517(4) 1_655 no
C26 C24 2.547(4) . yes
C26 C28 2.557(4) . yes
C26 H(31) 2.713(4) . no
C26 H(32) 2.722(4) . no
C26 H(33) 2.043(3) . no
C26 H(34) 2.001(4) . no
C26 H(37) 2.036(4) . no
C26 H(38) 2.003(5) . no
C26 H(39) 2.734(4) . no
C26 H(40) 2.742(4) . no
C26 H(41) 3.485(5) 1_655 no
C13 C9 2.427(3) . yes
C13 C10 2.730(3) . yes
C13 C11 2.381(4) . yes
C13 H(1) 3.134(3) 1_455 no
C13 H(9) 3.239(4) . no
C13 H(10) 2.009(4) . no
C13 H(12) 2.039(3) . no
C27 C25 2.535(4) . yes
C27 C29 2.525(5) . yes
C27 H(27) 3.578(4) 1_455 no
C27 H(32) 3.575(4) 1_455 no
C27 H(33) 2.711(4) . no
C27 H(34) 2.696(4) . no
C27 H(35) 2.041(4) . no
C27 H(36) 2.009(5) . no
C27 H(39) 2.021(4) . no
C27 H(40) 2.005(4) . no
C27 H(41) 2.700(5) . no
C27 H(42) 2.669(6) . no
C23 C25 2.550(4) . yes
C23 C21 2.542(4) . yes
C23 H(20) 3.594(3) 1_455 no
C23 H(25) 2.696(4) . no
C23 H(26) 2.721(3) . no
C23 H(27) 2.015(4) . no
C23 H(28) 2.027(5) . no
C23 H(31) 2.018(4) . no
C23 H(32) 2.045(3) . no
C23 H(33) 2.716(4) . no
C23 H(34) 2.719(4) . no
C11 F1 2.361(3) . yes
C11 C9 2.427(3) . yes
C11 C14 2.761(3) . yes
C11 C13 2.381(4) . yes
C11 H(10) 2.040(4) . no
C11 H(11) 3.242(4) . no
C28 C26 2.557(4) . yes
C28 C30 2.541(5) . yes
C28 H(35) 2.742(4) . no
C28 H(36) 2.733(5) . no
C28 H(37) 2.013(4) . no
C28 H(38) 1.998(4) . no
C28 H(41) 2.030(5) . no
C28 H(42) 2.010(6) . no
C28 H(43) 2.753(5) . no
C28 H(44) 3.344(6) . no
C28 H(45) 2.713(5) . no
C29 C27 2.525(5) . yes
C29 H(32) 3.391(4) 1_455 no
C29 H(35) 3.454(5) 1_455 no
C29 H(37) 2.681(5) . no
C29 H(38) 2.689(4) . no
C29 H(39) 2.039(5) . no
C29 H(40) 2.020(6) . no
C29 H(43) 2.041(6) . no
C29 H(44) 2.022(6) . no
C29 H(45) 1.996(5) . no
C30 C28 2.541(5) . yes
C30 H(39) 2.732(5) . no
C30 H(40) 2.711(6) . no
C30 H(41) 1.986(5) . no
C30 H(42) 2.031(6) . no
H(1) N1 3.011(2) . no
H(1) O2 2.483(2) . no
H(1) C3 3.334(2) . no
H(1) N2 2.005(2) . no
H(1) C6 2.038(2) . no
H(1) N3 2.671(2) . no
H(1) C4 2.981(2) . no
H(1) C7 3.237(2) . no
H(1) C8 2.688(2) . no
H(1) C14 3.148(3) 1_655 no
H(1) C13 3.134(3) 1_655 no
H(2) Cl1 3.194(2) . no
H(2) N1 2.560(2) . no
H(2) O2 2.732(2) . no
H(2) C3 2.559(2) . no
H(2) O1 3.271(2) . no
H(2) N2 1.990(2) . no
H(2) C6 2.051(2) . no
H(2) N3 3.274(2) . no
H(2) C4 2.511(2) . no
H(2) C8 3.245(2) . no
H(2) C2 3.571(2) . no
H(3) Cl1 3.5760(10) . no
H(3) N1 3.459(2) 1_455 no
H(3) O2 2.758(2) 1_455 no
H(3) O1 3.380(2) 1_455 no
H(3) N2 2.653(2) . no
H(3) N3 1.990(2) . no
H(3) C4 3.591(2) . no
H(3) C5 2.039(2) . no
H(3) C7 2.559(2) . no
H(3) C9 2.698(2) . no
H(3) C8 3.135(2) . no
H(3) C14 3.425(2) . no
H(3) C10 3.514(3) . no
H(4) F1 2.453(2) . no
H(4) N2 3.262(2) . no
H(4) N3 1.995(2) . no
H(4) C5 2.043(2) . no
H(4) C7 3.211(2) . no
H(4) C9 2.539(2) . no
H(4) C10 2.748(2) . no
H(5) Cl3 3.235(2) 1_465 no
H(5) Cl2 3.444(2) 1_465 no
H(5) O1 2.639(2) 1_465 no
H(5) N2 3.271(2) . no
H(5) C6 3.204(2) . no
H(5) N3 1.970(2) . no
H(5) C9 2.560(2) . no
H(5) C1 3.150(2) 1_465 no
H(5) C8 2.036(2) . no
H(5) C2 3.069(2) 1_465 no
H(5) C14 2.740(3) . no
H(6) Cl2 3.211(2) 1_465 no
H(6) O2 2.573(3) 1_455 no
H(6) N2 2.693(2) . no
H(6) C6 2.592(2) . no
H(6) N3 1.998(2) . no
H(6) C5 3.200(2) . no
H(6) C9 2.717(2) . no
H(6) C8 2.049(3) . no
H(6) C14 2.802(2) . no
H(6) C15 3.273(2) . no
H(7) S1 2.6560(10) . no
H(7) Cl3 3.2040(10) 1_465 no
H(7) Cl2 3.397(2) 1_565 no
H(7) N2 1.989(2) . no
H(7) N3 3.232(2) . no
H(7) C4 2.548(2) . no
H(7) C5 3.246(2) . no
H(7) C7 2.030(2) . no
H(7) C15 2.802(3) . no
H(8) Cl1 2.817(2) 1_565 no
H(8) Cl2 3.133(2) 1_565 no
H(8) O1 3.551(2) 1_465 no
H(8) N2 1.991(2) . no
H(8) C6 3.186(2) . no
H(8) N3 2.631(2) . no
H(8) C4 2.990(2) . no
H(8) C5 2.673(2) . no
H(8) C7 2.043(3) . no
H(8) C1 3.505(3) 1_565 no
H(9) F1 2.552(3) . no
H(9) C9 3.280(3) . no
H(9) C10 2.034(3) . no
H(9) C12 2.037(4) . no
H(9) C13 3.239(4) . no
H(10) F1 3.216(4) 1_455 no
H(10) C14 3.248(3) . no
H(10) C10 3.240(3) . no
H(10) C13 2.009(4) . no
H(10) C11 2.040(4) . no
H(11) Cl1 3.554(3) 1_465 no
H(11) F1 3.196(3) 1_455 no
H(11) N3 3.383(3) 1_455 no
H(11) C9 3.277(3) . no
H(11) C14 2.035(3) . no
H(11) C12 2.019(4) . no
H(11) C11 3.242(4) . no
H(12) Cl1 3.322(2) 1_465 no
H(12) Cl2 3.387(2) 1_465 no
H(12) O2 2.821(3) 1_455 no
H(12) N3 2.674(2) . no
H(12) C7 2.545(3) . no
H(12) C9 2.034(3) . no
H(12) C1 3.266(3) 1_465 no
H(12) C10 3.223(3) . no
H(12) C12 3.246(3) . no
H(12) C13 2.039(3) . no
H(13) S1 2.341(2) . no
H(13) Cl2 3.170(2) 1_465 no
H(13) O2 3.472(3) 1_455 no
H(13) N2 3.033(2) . no
H(13) C4 3.034(2) . no
H(13) C7 2.989(2) . no
H(13) C8 2.786(3) . no
H(13) C16 2.051(3) . no
H(13) C17 2.833(3) . no
H(14) Cl1 3.209(2) . no
H(14) S1 2.329(2) . no
H(14) Cl3 3.421(3) 1_455 no
H(14) N1 3.461(3) 1_455 no
H(14) O2 3.550(2) 1_455 no
H(14) N2 3.534(3) . no
H(14) C4 3.098(3) . no
H(14) C16 2.035(3) . no
H(14) C17 2.650(3) . no
H(15) S1 2.889(2) . no
H(15) C18 2.712(4) . no
H(15) C17 2.014(4) . no
H(15) C15 2.014(3) . no
H(16) S1 2.658(2) . no
H(16) C18 2.691(3) . no
H(16) C17 2.030(3) . no
H(16) C15 2.025(3) . no
H(17) S1 3.291(2) 1_455 no
H(17) Cl2 2.861(2) 1_465 no
H(17) C16 2.034(3) . no
H(17) C18 2.036(3) . no
H(17) C19 2.735(3) . no
H(17) C15 2.727(3) . no
H(18) S1 3.528(2) 1_455 no
H(18) Cl3 3.151(2) 1_455 no
H(18) C16 2.019(4) . no
H(18) C18 2.021(3) . no
H(18) C19 2.685(3) . no
H(18) C15 2.702(3) . no
H(19) C16 2.721(3) . no
H(19) C19 2.022(5) . no
H(19) C17 2.023(3) . no
H(19) C20 2.731(4) . no
H(20) C16 2.678(3) . no
H(20) C19 2.025(4) . no
H(20) C17 2.036(3) . no
H(20) C20 2.705(4) . no
H(20) C23 3.594(3) 1_655 no
H(21) S1 3.283(2) 1_455 no
H(21) C18 2.022(4) . no
H(21) C17 2.711(3) . no
H(21) C21 2.724(3) . no
H(21) C20 2.042(3) . no
H(22) S1 3.581(2) 1_455 no
H(22) C18 2.018(5) . no
H(22) C17 2.705(4) . no
H(22) C21 2.716(3) . no
H(22) C20 2.021(3) . no
H(23) C18 2.723(3) . no
H(23) C19 2.041(3) . no
H(23) C25 3.580(3) 1_655 no
H(23) C21 2.031(4) . no
H(23) C22 2.724(4) . no
H(24) C18 2.715(3) . no
H(24) C19 2.021(3) . no
H(24) C21 2.013(5) . no
H(24) C22 2.725(4) . no
H(25) C19 2.728(3) . no
H(25) C20 2.032(4) . no
H(25) C22 2.012(3) . no
H(25) C23 2.696(4) . no
H(26) C19 2.702(4) . no
H(26) C20 2.013(5) . no
H(26) C22 2.030(3) . no
H(26) C23 2.721(3) . no
H(27) C21 2.016(3) . no
H(27) C24 2.716(4) . no
H(27) C20 2.724(4) . no
H(27) C27 3.578(4) 1_655 no
H(27) C23 2.015(4) . no
H(28) C21 2.033(3) . no
H(28) C24 2.711(4) . no
H(28) C20 2.729(3) . no
H(28) C23 2.027(5) . no
H(29) C25 2.711(3) . no
H(29) C21 2.728(4) . no
H(29) C24 2.018(4) . no
H(29) C22 2.027(5) . no
H(30) C25 2.740(4) . no
H(30) C21 2.697(4) . no
H(30) C24 2.046(3) . no
H(30) C22 2.014(4) . no
H(31) C25 2.002(5) . no
H(31) C22 2.721(3) . no
H(31) C26 2.713(4) . no
H(31) C23 2.018(4) . no
H(32) C25 2.041(4) . no
H(32) C22 2.715(4) . no
H(32) C26 2.722(4) . no
H(32) C27 3.575(4) 1_655 no
H(32) C23 2.045(3) . no
H(32) C29 3.391(4) 1_655 no
H(33) C24 2.040(4) . no
H(33) C20 3.557(3) 1_455 no
H(33) C22 3.592(4) 1_455 no
H(33) C26 2.043(3) . no
H(33) C27 2.711(4) . no
H(33) C23 2.716(4) . no
H(34) C24 2.002(5) . no
H(34) C26 2.001(4) . no
H(34) C27 2.696(4) . no
H(34) C23 2.719(4) . no
H(35) C25 2.046(3) . no
H(35) C24 2.723(4) . no
H(35) C27 2.041(4) . no
H(35) C28 2.742(4) . no
H(35) C29 3.454(5) 1_655 no
H(36) C25 2.004(4) . no
H(36) C24 2.727(4) . no
H(36) C27 2.009(5) . no
H(36) C28 2.733(5) . no
H(37) C25 2.695(4) . no
H(37) C24 3.572(4) 1_455 no
H(37) C22 3.517(4) 1_455 no
H(37) C26 2.036(4) . no
H(37) C28 2.013(4) . no
H(37) C29 2.681(5) . no
H(38) C25 2.698(5) . no
H(38) C26 2.003(5) . no
H(38) C28 1.998(4) . no
H(38) C29 2.689(4) . no
H(39) C26 2.734(4) . no
H(39) C27 2.021(4) . no
H(39) C29 2.039(5) . no
H(39) C30 2.732(5) . no
H(40) C26 2.742(4) . no
H(40) C27 2.005(4) . no
H(40) C29 2.020(6) . no
H(40) C30 2.711(6) . no
H(41) C24 3.392(4) 1_455 no
H(41) C26 3.485(5) 1_455 no
H(41) C27 2.700(5) . no
H(41) C28 2.030(5) . no
H(41) C30 1.986(5) . no
H(42) C27 2.669(6) . no
H(42) C28 2.010(6) . no
H(42) C30 2.031(6) . no
H(43) C28 2.753(5) . no
H(43) C29 2.041(6) . no
H(44) C28 3.344(6) . no
H(44) C29 2.022(6) . no
H(45) C28 2.713(5) . no
H(45) C29 1.996(5) . no

loop_
_geom_torsion_atom_site_label_1
_geom_torsion_atom_site_label_2
_geom_torsion_atom_site_label_3
_geom_torsion_atom_site_label_4
_geom_torsion
_geom_torsion_publ_flag
C15 S1 C4 C3 -132.70(10) yes
C15 S1 C4 N2 49.1(2) yes
C4 S1 C15 C16 -175.80(10) yes
C4 S1 C15 H(13) -55.2(2) no
C4 S1 C15 H(14) 65.8(2) no
O2 N1 C3 C4 16.6(2) yes
O2 N1 C3 C2 -166.6(2) yes
O1 N1 C3 C4 -166.3(2) yes
O1 N1 C3 C2 10.5(2) yes
N1 C3 C4 S1 -140.30(10) yes
N1 C3 C4 N2 37.9(3) yes
C2 C3 C4 S1 43.2(2) yes
C2 C3 C4 N2 -138.7(2) yes
N1 C3 C2 Cl3 61.8(2) yes
N1 C3 C2 C1 -118.2(2) yes
C4 C3 C2 Cl3 -121.5(2) yes
C4 C3 C2 C1 58.5(2) yes
C5 N2 C4 S1 -163.50(10) yes
C5 N2 C4 C3 18.4(2) yes
C8 N2 C4 S1 25.0(2) yes
C8 N2 C4 C3 -153.0(2) yes
C4 N2 C5 C6 134.60(10) yes
C4 N2 C5 H(1) -105.6(2) no
C4 N2 C5 H(2) 14.2(3) no
C8 N2 C5 C6 -53.0(2) yes
C8 N2 C5 H(1) 66.8(2) no
C8 N2 C5 H(2) -173.4(2) no
C4 N2 C8 C7 -133.30(10) yes
C4 N2 C8 H(7) -13.6(3) no
C4 N2 C8 H(8) 105.5(2) no
C5 N2 C8 C7 54.6(2) yes
C5 N2 C8 H(7) 174.2(2) no
C5 N2 C8 H(8) -66.6(2) no
C5 C6 N3 C7 -61.2(2) yes
C5 C6 N3 C9 168.00(10) yes
H(3) C6 N3 C7 58.7(2) no
H(3) C6 N3 C9 -72.2(2) no
H(4) C6 N3 C7 178.3(2) no
H(4) C6 N3 C9 47.5(2) no
N3 C6 C5 N2 56.1(2) yes
N3 C6 C5 H(1) -64.3(2) no
N3 C6 C5 H(2) 175.7(2) no
H(3) C6 C5 N2 -63.7(2) no
H(3) C6 C5 H(1) 175.9(2) no
H(3) C6 C5 H(2) 55.9(2) no
H(4) C6 C5 N2 176.7(2) no
H(4) C6 C5 H(1) 56.3(2) no
H(4) C6 C5 H(2) -63.7(2) no
C6 N3 C7 C8 61.0(2) yes
C6 N3 C7 H(5) 179.6(2) no
C6 N3 C7 H(6) -60.6(2) no
C9 N3 C7 C8 -169.20(10) yes
C9 N3 C7 H(5) -50.5(2) no
C9 N3 C7 H(6) 69.3(2) no
C6 N3 C9 C14 110.9(2) yes
C6 N3 C9 C10 -71.2(2) yes
C7 N3 C9 C14 -17.2(3) yes
C7 N3 C9 C10 160.8(2) yes
N3 C7 C8 N2 -57.7(2) yes
N3 C7 C8 H(7) -177.3(2) no
N3 C7 C8 H(8) 62.9(2) no
H(5) C7 C8 N2 -175.7(2) no
H(5) C7 C8 H(7) 64.7(2) no
H(5) C7 C8 H(8) -55.0(2) no
H(6) C7 C8 N2 64.0(2) no
H(6) C7 C8 H(7) -55.7(2) no
H(6) C7 C8 H(8) -175.4(2) no
N3 C9 C14 C13 179.5(2) yes
N3 C9 C14 H(12) -3.2(4) no
C10 C9 C14 C13 1.5(3) yes
C10 C9 C14 H(12) 178.8(3) no
N3 C9 C10 F1 0.2(3) yes
N3 C9 C10 C11 -179.9(2) yes
C14 C9 C10 F1 178.2(2) yes
C14 C9 C10 C11 -1.8(4) yes
Cl1 C1 C2 Cl3 178.50(10) yes
Cl1 C1 C2 C3 -1.6(2) yes
Cl2 C1 C2 Cl3 -0.4(2) yes
Cl2 C1 C2 C3 179.60(10) yes
C15 C16 C17 C18 178.3(2) yes
C15 C16 C17 H(17) -60.1(3) no
C15 C16 C17 H(18) 59.2(3) no
H(15) C16 C17 C18 -62.2(3) no
H(15) C16 C17 H(17) 59.4(3) no
H(15) C16 C17 H(18) 178.7(2) no
H(16) C16 C17 C18 56.6(3) no
H(16) C16 C17 H(17) 178.3(3) no
H(16) C16 C17 H(18) -62.5(3) no
C17 C16 C15 S1 -166.8(2) yes
C17 C16 C15 H(13) 72.6(3) no
C17 C16 C15 H(14) -48.2(3) no
H(15) C16 C15 S1 73.6(2) no
H(15) C16 C15 H(13) -47.0(4) no
H(15) C16 C15 H(14) -167.9(2) no
H(16) C16 C15 S1 -44.9(4) no
H(16) C16 C15 H(13) -165.4(4) no
H(16) C16 C15 H(14) 73.7(4) no
C17 C18 C19 C20 178.6(2) yes
C17 C18 C19 H(21) -59.3(4) no
C17 C18 C19 H(22) 59.1(3) no
H(19) C18 C19 C20 -61.6(3) no
H(19) C18 C19 H(21) 60.5(3) no
H(19) C18 C19 H(22) 178.9(3) no
H(20) C18 C19 C20 57.2(4) no
H(20) C18 C19 H(21) 179.3(3) no
H(20) C18 C19 H(22) -62.3(3) no
C19 C18 C17 C16 -176.4(2) yes
C19 C18 C17 H(17) 61.6(4) no
C19 C18 C17 H(18) -56.9(3) no
H(19) C18 C17 C16 63.5(3) no
H(19) C18 C17 H(17) -58.6(4) no
H(19) C18 C17 H(18) -177.0(3) no
H(20) C18 C17 C16 -55.0(4) no
H(20) C18 C17 H(17) -177.1(4) no
H(20) C18 C17 H(18) 64.4(4) no
C9 C14 C13 C12 -0.2(4) yes
C9 C14 C13 H(11) -178.7(3) no
H(12) C14 C13 C12 -177.5(3) no
H(12) C14 C13 H(11) 4.0(5) no
C18 C19 C20 C21 179.6(2) yes
C18 C19 C20 H(23) -58.1(4) no
C18 C19 C20 H(24) 60.6(3) no
H(21) C19 C20 C21 58.1(4) no
H(21) C19 C20 H(23) -179.6(4) no
H(21) C19 C20 H(24) -60.9(4) no
H(22) C19 C20 C21 -60.6(3) no
H(22) C19 C20 H(23) 61.6(4) no
H(22) C19 C20 H(24) -179.6(3) no
F1 C10 C11 C12 -179.2(3) yes
F1 C10 C11 H(9) -0.7(6) no
C9 C10 C11 C12 0.9(5) yes
C9 C10 C11 H(9) 179.4(4) no
C26 C25 C24 C23 -180.0(3) yes
C26 C25 C24 H(31) -61.8(3) no
C26 C25 C24 H(32) 56.5(4) no
H(33) C25 C24 C23 -55.7(4) no
H(33) C25 C24 H(31) 62.5(4) no
H(33) C25 C24 H(32) -179.2(4) no
H(34) C25 C24 C23 62.6(3) no
H(34) C25 C24 H(31) -179.2(3) no
H(34) C25 C24 H(32) -60.9(4) no
C24 C25 C26 C27 -179.1(3) yes
C24 C25 C26 H(35) -55.5(5) no
C24 C25 C26 H(36) 63.3(4) no
H(33) C25 C26 C27 56.8(5) no
H(33) C25 C26 H(35) -179.6(5) no
H(33) C25 C26 H(36) -60.8(5) no
H(34) C25 C26 C27 -61.7(4) no
H(34) C25 C26 H(35) 61.9(5) no
H(34) C25 C26 H(36) -179.3(3) no
C22 C21 C20 C19 -179.9(3) yes
C22 C21 C20 H(23) 57.6(4) no
C22 C21 C20 H(24) -60.9(3) no
H(25) C21 C20 C19 -59.6(4) no
H(25) C21 C20 H(23) 177.9(3) no
H(25) C21 C20 H(24) 59.5(4) no
H(26) C21 C20 C19 58.9(3) no
H(26) C21 C20 H(23) -63.5(4) no
H(26) C21 C20 H(24) 178.0(3) no
C20 C21 C22 C23 -179.9(3) yes
C20 C21 C22 H(27) -60.3(4) no
C20 C21 C22 H(28) 58.2(3) no
H(25) C21 C22 C23 58.8(4) no
H(25) C21 C22 H(27) 178.3(4) no
H(25) C21 C22 H(28) -63.1(4) no
H(26) C21 C22 C23 -59.5(3) no
H(26) C21 C22 H(27) 60.1(4) no
H(26) C21 C22 H(28) 178.6(3) no
C11 C12 C13 C14 -0.8(4) yes
C11 C12 C13 H(11) 177.6(3) no
H(10) C12 C13 C14 177.4(3) no
H(10) C12 C13 H(11) -4.2(6) no
C13 C12 C11 C10 0.5(5) yes
C13 C12 C11 H(9) -178.0(4) no
H(10) C12 C11 C10 -177.7(4) no
H(10) C12 C11 H(9) 3.8(6) no
C25 C24 C23 C22 179.8(2) yes
C25 C24 C23 H(29) -59.6(3) no
C25 C24 C23 H(30) 59.1(5) no
H(31) C24 C23 C22 62.1(3) no
H(31) C24 C23 H(29) -177.4(3) no
H(31) C24 C23 H(30) -58.7(5) no
H(32) C24 C23 C22 -56.6(5) no
H(32) C24 C23 H(29) 63.9(5) no
H(32) C24 C23 H(30) -177.3(5) no
C21 C22 C23 C24 -180.0(3) yes
C21 C22 C23 H(29) 60.4(3) no
C21 C22 C23 H(30) -58.1(4) no
H(27) C22 C23 C24 60.6(4) no
H(27) C22 C23 H(29) -59.0(4) no
H(27) C22 C23 H(30) -177.6(3) no
H(28) C22 C23 C24 -58.0(3) no
H(28) C22 C23 H(29) -177.6(3) no
H(28) C22 C23 H(30) 63.9(4) no
C25 C26 C27 C28 -178.9(3) yes
C25 C26 C27 H(37) -56.1(4) no
C25 C26 C27 H(38) 62.0(4) no
H(35) C26 C27 C28 57.1(4) no
H(35) C26 C27 H(37) 180.0(4) no
H(35) C26 C27 H(38) -62.0(4) no
H(36) C26 C27 C28 -61.4(4) no
H(36) C26 C27 H(37) 61.4(4) no
H(36) C26 C27 H(38) 179.5(3) no
C26 C27 C28 C29 -179.5(3) yes
C26 C27 C28 H(39) -57.5(5) no
C26 C27 C28 H(40) 61.3(4) no
H(37) C27 C28 C29 57.3(5) no
H(37) C27 C28 H(39) 179.3(5) no
H(37) C27 C28 H(40) -61.9(5) no
H(38) C27 C28 C29 -60.8(4) no
H(38) C27 C28 H(39) 61.2(5) no
H(38) C27 C28 H(40) -180.0(4) no
C27 C28 C29 C30 -178.7(3) yes
C27 C28 C29 H(41) -59.4(5) no
C27 C28 C29 H(42) 58.4(4) no
H(39) C28 C29 C30 59.3(5) no
H(39) C28 C29 H(41) 178.6(5) no
H(39) C28 C29 H(42) -63.6(5) no
H(40) C28 C29 C30 -59.4(4) no
H(40) C28 C29 H(41) 59.8(5) no
H(40) C28 C29 H(42) 177.7(4) no
C28 C29 C30 H(43) 59.0(5) no
C28 C29 C30 H(44) -179.7(5) no
C28 C29 C30 H(45) -60.8(7) no
H(41) C29 C30 H(43) -61.2(7) no
H(41) C29 C30 H(44) 60.0(7) no
H(41) C29 C30 H(45) 178.9(7) no
H(42) C29 C30 H(43) 179.9(6) no
H(42) C29 C30 H(44) -58.8(6) no
H(42) C29 C30 H(45) 60.1(7) no

loop_
_cod_related_entry_id
_cod_related_entry_database
_cod_related_entry_code
1 ChemSpider 21179628
